data_7702494
loop_
_publ_author_name
'Arnold, Phillip J.'
'Davies, Sian C.'
'Dilworth, Jonathan R.'
'Durrant, Marcus C.'
'Griffiths, D. Vaughan'
'Hughes, David L.'
'Richards, Raymond L.'
'Sharpe, Philip C.'

_publ_section_title
;
 Copper complexes of the functionalised tripodal ligand
 tris(2-pyridyl)methylamine and its derivatives&#x200A;&#x2020;
;
_journal_issue 5
_journal_name_full 'Journal of the Chemical Society, Dalton Transactions'
_journal_page_first 736
_journal_paper_doi 10.1039/b008476j
_journal_year 2001
_chemical_formula_moiety '2(C16 H20 N4 O3 Zn), H12 O6 Zn, 3(S O4), 3(H2 O)'
_chemical_formula_structural '[Zn(tpm)(H2O)3]2 [Zn(H2O)6] (SO4)3 .3H2O'
_chemical_formula_sum 'C32 H58 N8 O27 S3 Zn3'
_chemical_formula_weight 1279.15
_chemical_name_common 'Complex 20'
_space_group_IT_number 14
_space_group_name_Hall '-P 2yab'
_space_group_name_H-M_alt 'P 1 21/a 1'
_symmetry_cell_setting 'Monoclinic, twinned'
_symmetry_space_group_name_H-M 'P 1 21/a 1'
_atom_sites_solution_hydrogens geom
_atom_sites_solution_primary direct
_atom_sites_solution_secondary difmap
_audit_creation_method SHELXL
_cell_angle_alpha 90.00
_cell_angle_beta 111.652(8)
_cell_angle_gamma 90.00
_cell_formula_units_Z 4
_cell_length_a 16.5362(15)
_cell_length_b 13.789(2)
_cell_length_c 22.407(2)
_cell_measurement_reflns_used 24
_cell_measurement_temperature 293(2)
_cell_measurement_theta_max 11
_cell_measurement_theta_min 10
_cell_volume 4748.7(10)
_computing_cell_refinement 'CAD4/EXPRESS (Enraf-Nonius, 1992)'
_computing_data_collection 'CAD4/EXPRESS (Enraf-Nonius, 1992)'
_computing_data_reduction 'CAD4 (Hursthouse, 1976)'
_computing_molecular_graphics 'ORTEP (Johnson, 1971)'
_computing_publication_material 'SHELXL-93 (Sheldrick, 1993)'
_computing_structure_refinement 'SHELXL-93 (Sheldrick, 1993)'
_computing_structure_solution 'SHELXS-86 (Sheldrick, 1990)'
_diffrn_ambient_temperature 293(2)
_diffrn_measurement_device 'Enraf-Nonius CAD4 diffractometer'
_diffrn_measurement_method 'scintillation counter; \w/\q scans'
_diffrn_radiation_monochromator graphite
_diffrn_radiation_source 'fine-focus sealed tube'
_diffrn_radiation_type Mo-K\a
_diffrn_radiation_wavelength 0.71069
_diffrn_reflns_av_R_equivalents 0.0123
_diffrn_reflns_av_sigmaI/netI 0.0486
_diffrn_reflns_limit_h_max 21
_diffrn_reflns_limit_h_min 0
_diffrn_reflns_limit_k_max 18
_diffrn_reflns_limit_k_min 0
_diffrn_reflns_limit_l_max 29
_diffrn_reflns_limit_l_min -29
_diffrn_reflns_number 11830
_diffrn_reflns_theta_max 27.97
_diffrn_reflns_theta_min 1.77
_diffrn_standards_decay_% 0
_diffrn_standards_interval_time '10000 s'
_diffrn_standards_number 3
_exptl_absorpt_coefficient_mu 1.736
_exptl_absorpt_correction_T_max 0.19
_exptl_absorpt_correction_T_min 0.16
_exptl_absorpt_correction_type 'semi-empirical psi-scans'
_exptl_crystal_colour colourless
_exptl_crystal_density_diffrn 1.789
_exptl_crystal_description prisms
_exptl_crystal_F_000 2640
_exptl_crystal_size_max 0.90
_exptl_crystal_size_mid 0.29
_exptl_crystal_size_min 0.12
_refine_diff_density_max 1.021
_refine_diff_density_min -0.734
_refine_diff_density_rms 0.108
_refine_ls_extinction_method none
_refine_ls_goodness_of_fit_all 1.079
_refine_ls_goodness_of_fit_obs 1.083
_refine_ls_hydrogen_treatment
;
 Hydrogen atoms on the pyridyl rings were included in idealised positions and,
 in the refinement, all parameters were set to ride on those of the parent C 
 atoms.  Some of the H atoms of the amine groups and the water molecules were 
 located from difference maps and were refined with constrained O-H or N-H 
 distances.
;
_refine_ls_matrix_type full
_refine_ls_number_parameters 752
_refine_ls_number_reflns 11434
_refine_ls_number_restraints 20
_refine_ls_restrained_S_all 1.078
_refine_ls_restrained_S_obs 1.082
_refine_ls_R_factor_all 0.0544
_refine_ls_R_factor_obs 0.0436
_refine_ls_shift/esd_max -0.003
_refine_ls_shift/esd_mean 0.000
_refine_ls_structure_factor_coef Fsqd
_refine_ls_weighting_details 'w=1/[\s^2^(Fo^2^)+(0.0677P)^2^] where P=(Fo^2^+2Fc^2^)/3'
_refine_ls_weighting_scheme calc
_refine_ls_wR_factor_all 0.1154
_refine_ls_wR_factor_obs 0.1045
_reflns_number_observed 9411
_reflns_number_total 11434
_reflns_observed_criterion I>2sigma(I)
_cod_data_source_file b008476j.txt
_cod_data_source_block philip1
_cod_depositor_comments
;
The following automatic conversions were performed:

data item '_refine_ls_weighting_scheme' value 'calc
w=1/[\s^2^(Fo^2^)+(0.0677P)^2^] where P=(Fo^2^+2Fc^2^)/3' was changed
to 'calc'. A new data item '_refine_ls_weighting_details' was created
with the value set to 'w=1/[\s^2^(Fo^2^)+(0.0677P)^2^] where
P=(Fo^2^+2Fc^2^)/3'.

Automatic conversion script
Id: cif_fix_values 6909 2019-04-08 15:41:33Z antanas 
;
_cod_original_cell_volume 4748.6(9)
_cod_original_sg_symbol_H-M 'P 21/a (equiv. to no. 14)'
_cod_database_code 7702494

loop_
_symmetry_equiv_pos_as_xyz
'x, y, z'
'-x+1/2, y+1/2, -z'
'-x, -y, -z'
'x-1/2, -y-1/2, z'

loop_
_atom_site_aniso_label
_atom_site_aniso_U_11
_atom_site_aniso_U_22
_atom_site_aniso_U_33
_atom_site_aniso_U_23
_atom_site_aniso_U_13
_atom_site_aniso_U_12
Zn1 0.0307(2) 0.0261(2) 0.0264(2) 0.0021(2) 0.0110(2) 0.0036(2)
N11 0.032(2) 0.019(2) 0.035(2) 0.0052(13) 0.0144(15) 0.0018(13)
C12 0.023(2) 0.020(2) 0.033(2) 0.0025(15) 0.012(2) 0.0031(14)
C13 0.035(2) 0.024(2) 0.034(2) 0.000(2) 0.007(2) 0.001(2)
C14 0.045(3) 0.013(2) 0.059(3) -0.002(2) 0.014(2) -0.004(2)
C15 0.044(3) 0.024(2) 0.057(3) 0.005(2) 0.022(2) -0.007(2)
C16 0.048(3) 0.022(2) 0.037(2) 0.006(2) 0.020(2) -0.002(2)
N21 0.028(2) 0.023(2) 0.031(2) -0.0005(13) 0.0122(14) 0.0006(13)
C22 0.026(2) 0.015(2) 0.028(2) 0.0004(13) 0.0101(15) 0.0011(13)
C23 0.037(2) 0.025(2) 0.041(2) 0.002(2) 0.022(2) 0.002(2)
C24 0.031(2) 0.033(2) 0.056(3) 0.000(2) 0.023(2) -0.004(2)
C25 0.030(2) 0.029(2) 0.053(3) -0.002(2) 0.017(2) 0.000(2)
C26 0.026(2) 0.034(2) 0.035(2) -0.003(2) 0.004(2) 0.000(2)
N31 0.036(2) 0.019(2) 0.032(2) 0.0027(13) 0.0171(15) 0.0057(13)
C32 0.023(2) 0.013(2) 0.034(2) 0.0026(14) 0.010(2) 0.0011(13)
C33 0.037(2) 0.028(2) 0.035(2) 0.005(2) 0.007(2) 0.002(2)
C34 0.043(3) 0.021(2) 0.056(3) 0.008(2) 0.013(2) 0.014(2)
C35 0.045(3) 0.023(2) 0.055(3) -0.004(2) 0.019(2) 0.011(2)
C36 0.049(3) 0.024(2) 0.042(2) -0.003(2) 0.022(2) 0.006(2)
C17 0.025(2) 0.020(2) 0.025(2) 0.0013(13) 0.0094(15) 0.0000(14)
N18 0.031(2) 0.031(2) 0.0237(15) 0.0010(13) 0.0068(13) 0.0023(15)
O41 0.063(3) 0.066(3) 0.037(2) -0.021(2) 0.011(2) -0.012(2)
O42 0.037(2) 0.047(2) 0.050(2) 0.020(2) 0.013(2) 0.011(2)
O43 0.052(2) 0.052(2) 0.042(2) 0.007(2) 0.026(2) 0.014(2)
Zn2 0.0270(2) 0.0329(2) 0.0271(2) -0.0002(2) 0.0078(2) 0.0016(2)
N51 0.026(2) 0.019(2) 0.033(2) 0.0002(13) 0.0116(14) -0.0005(12)
C52 0.027(2) 0.012(2) 0.036(2) 0.0032(14) 0.012(2) 0.0002(14)
C53 0.031(2) 0.032(2) 0.034(2) 0.002(2) 0.008(2) -0.006(2)
C54 0.021(2) 0.036(2) 0.057(3) 0.006(2) 0.007(2) 0.000(2)
C55 0.034(2) 0.033(2) 0.061(3) 0.008(2) 0.024(2) 0.001(2)
C56 0.037(2) 0.027(2) 0.041(2) 0.003(2) 0.019(2) 0.001(2)
N61 0.030(2) 0.025(2) 0.037(2) -0.0053(13) 0.0154(15) -0.0051(14)
C62 0.026(2) 0.016(2) 0.033(2) 0.0012(14) 0.015(2) 0.0030(14)
C63 0.045(3) 0.025(2) 0.044(2) 0.005(2) 0.021(2) 0.004(2)
C64 0.059(3) 0.028(2) 0.070(4) 0.005(2) 0.038(3) -0.010(2)
C65 0.051(3) 0.029(3) 0.074(4) -0.012(2) 0.031(3) -0.014(2)
C66 0.039(2) 0.037(3) 0.055(3) -0.017(2) 0.022(2) -0.012(2)
N71 0.031(2) 0.025(2) 0.032(2) 0.0040(13) 0.0084(14) 0.0070(14)
C72 0.025(2) 0.016(2) 0.034(2) 0.0006(14) 0.013(2) -0.0001(14)
C73 0.039(2) 0.025(2) 0.033(2) -0.001(2) 0.009(2) 0.006(2)
C74 0.050(3) 0.024(2) 0.055(3) -0.004(2) 0.015(2) 0.011(2)
C75 0.038(3) 0.029(2) 0.058(3) 0.012(2) 0.009(2) 0.013(2)
C76 0.038(2) 0.030(2) 0.042(2) 0.011(2) 0.009(2) 0.010(2)
C57 0.026(2) 0.018(2) 0.030(2) -0.0004(14) 0.010(2) 0.0026(14)
N58 0.033(2) 0.026(2) 0.028(2) 0.0005(13) 0.0094(15) 0.0042(15)
O44 0.046(2) 0.044(2) 0.046(2) -0.014(2) 0.023(2) -0.005(2)
O45 0.041(2) 0.061(2) 0.041(2) 0.021(2) 0.013(2) 0.004(2)
O46 0.039(2) 0.064(3) 0.060(2) -0.008(2) -0.012(2) 0.006(2)
Zn3 0.0276(2) 0.0287(2) 0.0343(2) 0.0009(2) 0.0115(2) 0.0020(2)
O81 0.048(2) 0.047(2) 0.039(2) 0.004(2) 0.023(2) -0.005(2)
O82 0.035(2) 0.0301(15) 0.039(2) 0.0048(13) 0.0153(14) 0.0010(13)
O83 0.043(2) 0.037(2) 0.037(2) -0.0044(14) 0.0094(15) -0.0006(15)
O84 0.025(2) 0.029(2) 0.064(2) -0.002(2) 0.014(2) 0.0010(12)
O85 0.029(2) 0.032(2) 0.040(2) -0.0035(13) 0.0080(14) -0.0009(13)
O86 0.036(2) 0.036(2) 0.067(2) -0.002(2) 0.029(2) 0.0051(14)
S9 0.0267(5) 0.0208(4) 0.0362(5) 0.0000(4) 0.0104(4) -0.0013(3)
O91 0.040(2) 0.045(2) 0.055(2) -0.021(2) 0.020(2) -0.005(2)
O92 0.036(2) 0.048(2) 0.066(2) -0.009(2) 0.027(2) -0.0106(15)
O93 0.038(2) 0.049(2) 0.048(2) 0.018(2) 0.0118(15) 0.000(2)
O94 0.050(2) 0.0199(14) 0.058(2) 0.0052(13) 0.021(2) 0.0027(13)
S10 0.0317(5) 0.0281(5) 0.0365(6) -0.0032(4) 0.0112(4) 0.0040(4)
O101 0.055(2) 0.035(2) 0.092(3) -0.003(2) 0.043(2) 0.011(2)
O102 0.042(2) 0.051(2) 0.080(3) -0.020(2) 0.004(2) -0.002(2)
O103 0.064(3) 0.025(2) 0.091(3) -0.018(2) 0.012(2) 0.003(2)
O104 0.104(4) 0.083(3) 0.058(3) 0.013(2) 0.036(3) 0.009(3)
S11 0.0312(5) 0.0226(5) 0.0491(6) 0.0000(4) 0.0129(5) 0.0005(4)
O111 0.078(3) 0.043(2) 0.071(3) 0.004(2) 0.039(2) 0.000(2)
O112 0.078(4) 0.016(2) 0.077(4) -0.006(2) 0.018(3) 0.003(2)
O113 0.033(2) 0.043(3) 0.057(3) -0.003(2) 0.016(2) -0.006(2)
O114 0.042(3) 0.046(3) 0.048(3) 0.001(2) 0.003(2) -0.002(2)
O121 0.060(3) 0.066(3) 0.075(3) 0.012(2) 0.027(2) 0.003(2)
O122 0.055(2) 0.041(2) 0.063(2) 0.003(2) 0.021(2) 0.006(2)
O123 0.083(4) 0.074(3) 0.102(4) -0.005(3) 0.053(3) 0.000(3)

loop_
_atom_site_label
_atom_site_type_symbol
_atom_site_fract_x
_atom_site_fract_y
_atom_site_fract_z
_atom_site_U_iso_or_equiv
_atom_site_thermal_displace_type
_atom_site_occupancy
_atom_site_calc_flag
_atom_site_refinement_flags
Zn1 Zn 0.02940(3) 0.73016(3) 0.10253(2) 0.02762(11) Uani 1 d .
N11 N -0.0510(2) 0.6328(2) 0.0333(2) 0.0282(7) Uani 1 d .
C12 C -0.0727(2) 0.6493(3) -0.0290(2) 0.0249(8) Uani 1 d .
C13 C -0.1292(3) 0.5876(3) -0.0745(2) 0.0325(9) Uani 1 d .
H13 H -0.1431(3) 0.5988(3) -0.1181(2) 0.039 Uiso 1 calc R
C14 C -0.1643(3) 0.5090(3) -0.0539(2) 0.0401(11) Uani 1 d .
H14 H -0.2027(3) 0.4676(3) -0.0838(2) 0.048 Uiso 1 calc R
C15 C -0.1430(3) 0.4928(3) 0.0090(2) 0.0407(11) Uani 1 d .
H15 H -0.1669(3) 0.4410(3) 0.0233(2) 0.049 Uiso 1 calc R
C16 C -0.0845(3) 0.5550(3) 0.0523(2) 0.0345(9) Uani 1 d .
H16 H -0.0678(3) 0.5426(3) 0.0960(2) 0.041 Uiso 1 calc R
N21 N 0.1036(2) 0.7402(2) 0.0426(2) 0.0268(7) Uani 1 d .
C22 C 0.0637(3) 0.7448(3) -0.0218(2) 0.0231(7) Uani 1 d .
C23 C 0.1114(3) 0.7551(3) -0.0605(2) 0.0320(9) Uani 1 d .
H23 H 0.0837(3) 0.7566(3) -0.1049(2) 0.038 Uiso 1 calc R
C24 C 0.2016(3) 0.7632(3) -0.0324(2) 0.0379(10) Uani 1 d .
H24 H 0.2343(3) 0.7717(3) -0.0580(2) 0.046 Uiso 1 calc R
C25 C 0.2417(3) 0.7586(3) 0.0324(2) 0.0366(10) Uani 1 d .
H25 H 0.3019(3) 0.7639(3) 0.0519(2) 0.044 Uiso 1 calc R
C26 C 0.1905(3) 0.7456(3) 0.0683(2) 0.0338(9) Uani 1 d .
H26 H 0.2177(3) 0.7404(3) 0.1126(2) 0.041 Uiso 1 calc R
N31 N -0.0497(2) 0.8384(2) 0.0395(2) 0.0278(7) Uani 1 d .
C32 C -0.0698(2) 0.8331(3) -0.0245(2) 0.0236(7) Uani 1 d .
C33 C -0.1139(3) 0.9078(3) -0.0643(2) 0.0353(9) Uani 1 d .
H33 H -0.1253(3) 0.9054(3) -0.1082(2) 0.042 Uiso 1 calc R
C34 C -0.1410(3) 0.9867(3) -0.0378(3) 0.0416(11) Uani 1 d .
H34 H -0.1714(3) 1.0373(3) -0.0639(3) 0.050 Uiso 1 calc R
C35 C -0.1229(3) 0.9896(3) 0.0263(2) 0.0409(11) Uani 1 d .
H35 H -0.1419(3) 1.0411(3) 0.0446(2) 0.049 Uiso 1 calc R
C36 C -0.0763(3) 0.9157(3) 0.0635(2) 0.0369(10) Uani 1 d .
H36 H -0.0622(3) 0.9191(3) 0.1076(2) 0.044 Uiso 1 calc R
C17 C -0.0375(2) 0.7424(3) -0.0497(2) 0.0232(7) Uani 1 d .
N18 N -0.0733(2) 0.7464(3) -0.1199(2) 0.0295(7) Uani 1 d D
H18A H -0.0547(37) 0.6959(26) -0.1332(25) 0.054(17) Uiso 1 d D
O41 O 0.1044(3) 0.8345(3) 0.1673(2) 0.0578(11) Uani 1 d D
H41A H 0.0917(55) 0.8366(62) 0.1994(25) 0.107(32) Uiso 1 d D
O42 O 0.1075(2) 0.6181(3) 0.1566(2) 0.0456(8) Uani 1 d D
H42A H 0.1459(24) 0.6373(36) 0.1892(14) 0.036(14) Uiso 1 d D
O43 O -0.0478(3) 0.7152(3) 0.1589(2) 0.0463(8) Uani 1 d D
H43A H -0.0800(37) 0.7591(35) 0.1608(31) 0.067(21) Uiso 1 d D
H43B H -0.0251(32) 0.6823(32) 0.1914(15) 0.039(15) Uiso 1 d D
Zn2 Zn 0.20039(3) 0.75351(4) 0.40027(2) 0.02961(11) Uani 1 d .
N51 N 0.3294(2) 0.7542(2) 0.4686(2) 0.0260(7) Uani 1 d .
C52 C 0.3451(3) 0.7634(3) 0.5316(2) 0.0252(8) Uani 1 d .
C53 C 0.4288(3) 0.7686(3) 0.5764(2) 0.0334(9) Uani 1 d .
H53 H 0.4385(3) 0.7771(3) 0.6197(2) 0.040 Uiso 1 calc R
C54 C 0.4989(3) 0.7608(3) 0.5558(2) 0.0399(10) Uani 1 d .
H54 H 0.5558(3) 0.7624(3) 0.5854(2) 0.048 Uiso 1 calc R
C55 C 0.4824(3) 0.7508(4) 0.4912(2) 0.0409(11) Uani 1 d .
H55 H 0.5277(3) 0.7457(4) 0.4763(2) 0.049 Uiso 1 calc R
C56 C 0.3969(3) 0.7486(3) 0.4493(2) 0.0338(9) Uani 1 d .
H56 H 0.3856(3) 0.7430(3) 0.4056(2) 0.041 Uiso 1 calc R
N61 N 0.1728(2) 0.6588(2) 0.4657(2) 0.0295(7) Uani 1 d .
C62 C 0.2110(2) 0.6712(3) 0.5296(2) 0.0237(7) Uani 1 d .
C63 C 0.2001(3) 0.6048(3) 0.5730(2) 0.0368(10) Uani 1 d .
H63 H 0.2286(3) 0.6132(3) 0.6170(2) 0.044 Uiso 1 calc R
C64 C 0.1458(4) 0.5261(4) 0.5490(3) 0.0487(13) Uani 1 d .
H64 H 0.1372(4) 0.4810(4) 0.5769(3) 0.058 Uiso 1 calc R
C65 C 0.1045(4) 0.5150(4) 0.4833(3) 0.0493(13) Uani 1 d .
H65 H 0.0664(4) 0.4636(4) 0.4665(3) 0.059 Uiso 1 calc R
C66 C 0.1210(3) 0.5815(4) 0.4434(3) 0.0425(11) Uani 1 d .
H66 H 0.0952(3) 0.5726(4) 0.3992(3) 0.051 Uiso 1 calc R
N71 N 0.1774(2) 0.8644(3) 0.4588(2) 0.0300(7) Uani 1 d .
C72 C 0.2059(2) 0.8528(3) 0.5226(2) 0.0246(7) Uani 1 d .
C73 C 0.1813(3) 0.9172(3) 0.5608(2) 0.0334(9) Uani 1 d .
H73 H 0.2013(3) 0.9088(3) 0.6051(2) 0.040 Uiso 1 calc R
C74 C 0.1267(3) 0.9936(3) 0.5321(3) 0.0441(12) Uani 1 d .
H74 H 0.1103(3) 1.0375(3) 0.5571(3) 0.053 Uiso 1 calc R
C75 C 0.0968(3) 1.0045(3) 0.4663(3) 0.0443(12) Uani 1 d .
H75 H 0.0592(3) 1.0548(3) 0.4461(3) 0.053 Uiso 1 calc R
C76 C 0.1240(3) 0.9391(3) 0.4316(2) 0.0382(10) Uani 1 d .
H76 H 0.1047(3) 0.9466(3) 0.3873(2) 0.046 Uiso 1 calc R
C57 C 0.2653(3) 0.7660(3) 0.5526(2) 0.0248(8) Uani 1 d .
N58 N 0.2916(2) 0.7719(2) 0.6223(2) 0.0296(7) Uani 1 d D
H58A H 0.3315(23) 0.7300(27) 0.6410(20) 0.034(13) Uiso 1 d D
H58B H 0.3279(26) 0.8191(26) 0.6339(23) 0.043(15) Uiso 1 d D
O44 O 0.2250(2) 0.6325(3) 0.3527(2) 0.0439(8) Uani 1 d D
H44A H 0.2415(36) 0.6517(40) 0.3246(20) 0.052(18) Uiso 1 d D
O45 O 0.2314(3) 0.8491(3) 0.3392(2) 0.0483(9) Uani 1 d D
H45A H 0.1917(31) 0.8531(50) 0.3041(16) 0.075(23) Uiso 1 d D
H45B H 0.2800(28) 0.8572(81) 0.3383(49) 0.146(42) Uiso 1 d D
O46 O 0.0713(3) 0.7505(3) 0.3352(2) 0.0628(12) Uani 1 d D
H46A H 0.0278(23) 0.7807(37) 0.3325(28) 0.047(16) Uiso 1 d D
Zn3 Zn 0.34048(3) 0.33778(3) 0.24175(2) 0.03018(11) Uani 1 d .
O81 O 0.3096(2) 0.2408(3) 0.3028(2) 0.0427(8) Uani 1 d D
H81A H 0.2854(28) 0.2603(34) 0.3261(19) 0.029(13) Uiso 1 d D
O82 O 0.3690(2) 0.4343(2) 0.17737(15) 0.0342(6) Uani 1 d D
H82A H 0.4210(10) 0.4384(38) 0.1839(23) 0.037(14) Uiso 1 d D
O83 O 0.4314(2) 0.4190(3) 0.3201(2) 0.0405(7) Uani 1 d D
H83A H 0.4743(43) 0.4175(87) 0.3538(28) 0.172(48) Uiso 1 d D
H83B H 0.4280(41) 0.4781(10) 0.3235(29) 0.055(18) Uiso 1 d D
O84 O 0.4445(2) 0.2550(2) 0.2421(2) 0.0402(8) Uani 1 d D
H84A H 0.4939(12) 0.2741(28) 0.2620(16) 0.013(10) Uiso 1 d D
O85 O 0.2613(2) 0.2517(2) 0.1670(2) 0.0350(7) Uani 1 d D
H85A H 0.2083(8) 0.2562(52) 0.1505(29) 0.074(22) Uiso 1 d D
O86 O 0.2430(2) 0.4329(2) 0.2389(2) 0.0432(8) Uani 1 d D
H86A H 0.2047(30) 0.4210(51) 0.2526(29) 0.073(22) Uiso 1 d D
S9 S 0.10474(6) 0.06119(7) 0.25183(5) 0.0283(2) Uani 1 d .
O91 O 0.0877(2) 0.1175(3) 0.3022(2) 0.0460(8) Uani 1 d .
O92 O 0.1907(2) 0.0838(3) 0.2518(2) 0.0475(8) Uani 1 d .
O93 O 0.0375(2) 0.0853(3) 0.1890(2) 0.0462(8) Uani 1 d .
O94 O 0.0977(2) -0.0427(2) 0.2634(2) 0.0420(8) Uani 1 d .
S10 S 0.54369(7) 0.02264(8) 0.26237(5) 0.0325(2) Uani 1 d .
O101 O 0.4821(3) 0.0723(3) 0.2843(2) 0.0562(10) Uani 1 d .
O102 O 0.6325(3) 0.0385(3) 0.3075(2) 0.0628(11) Uani 1 d .
O103 O 0.5279(3) -0.0824(3) 0.2597(2) 0.0649(12) Uani 1 d .
O104 O 0.5318(4) 0.0528(4) 0.1985(2) 0.0799(14) Uani 1 d .
S11 S 0.35215(7) 0.66632(7) 0.25238(6) 0.0348(2) Uani 1 d .
O111 O 0.3660(3) 0.6356(3) 0.1945(2) 0.0610(11) Uani 1 d .
O112 O 0.3569(4) 0.7723(3) 0.2539(3) 0.060(2) Uani 0.729(7) d P
O113 O 0.2679(3) 0.6314(3) 0.2472(2) 0.0444(13) Uani 0.729(7) d P
O114 O 0.4205(3) 0.6284(4) 0.3085(2) 0.0493(14) Uani 0.729(7) d P
O115 O 0.3497(10) 0.5904(11) 0.3026(7) 0.059(4) Uiso 0.271(7) d P
O116 O 0.2701(14) 0.7217(15) 0.2423(9) 0.084(6) Uiso 0.271(7) d P
O117 O 0.4190(14) 0.7305(15) 0.3000(9) 0.083(6) Uiso 0.271(7) d P
O121 O 0.2536(3) 0.9356(3) 0.1929(2) 0.0663(11) Uani 1 d .
O122 O 0.3333(3) 1.0837(3) 0.1459(2) 0.0532(9) Uani 1 d D
H22A H 0.3179(38) 1.0693(44) 0.1766(19) 0.055(19) Uiso 1 d D
O123 O 0.3937(4) 0.9245(4) 0.3347(3) 0.0810(14) Uani 1 d D
H23A H 0.4376(29) 0.9041(55) 0.3301(35) 0.084(26) Uiso 1 d D

loop_
_atom_type_symbol
_atom_type_description
_atom_type_scat_dispersion_real
_atom_type_scat_dispersion_imag
_atom_type_scat_source
C C 0.0033 0.0016 'International Tables Vol C Tables 4.2.6.8 and 6.1.1.4'
H H 0.0000 0.0000 'International Tables Vol C Tables 4.2.6.8 and 6.1.1.4'
N N 0.0061 0.0033 'International Tables Vol C Tables 4.2.6.8 and 6.1.1.4'
O O 0.0106 0.0060 'International Tables Vol C Tables 4.2.6.8 and 6.1.1.4'
S S 0.1246 0.1234 'International Tables Vol C Tables 4.2.6.8 and 6.1.1.4'
Zn Zn 0.2839 1.4301 'International Tables Vol C Tables 4.2.6.8 and 6.1.1.4'

loop_
_geom_angle_atom_site_label_1
_geom_angle_atom_site_label_2
_geom_angle_atom_site_label_3
_geom_angle
O42 Zn1 O41 91.4(2)
O42 Zn1 N11 92.46(14)
O41 Zn1 N11 176.10(15)
O42 Zn1 O43 87.79(14)
O41 Zn1 O43 89.2(2)
N11 Zn1 O43 91.27(15)
O42 Zn1 N21 92.15(13)
O41 Zn1 N21 93.5(2)
N11 Zn1 N21 86.02(13)
O43 Zn1 N21 177.28(14)
O42 Zn1 N31 174.72(14)
O41 Zn1 N31 92.3(2)
N11 Zn1 N31 83.83(13)
O43 Zn1 N31 96.03(14)
N21 Zn1 N31 83.86(13)
C12 N11 C16 119.1(4)
C12 N11 Zn1 121.1(3)
C16 N11 Zn1 119.7(3)
N11 C12 C13 120.9(4)
N11 C12 C17 118.2(3)
C13 C12 C17 120.8(3)
C14 C13 C12 119.0(4)
C14 C13 H13 120.5(3)
C12 C13 H13 120.5(2)
C15 C14 C13 120.0(4)
C15 C14 H14 120.0(3)
C13 C14 H14 120.0(3)
C14 C15 C16 118.6(4)
C14 C15 H15 120.7(3)
C16 C15 H15 120.7(3)
N11 C16 C15 122.3(4)
N11 C16 H16 118.9(2)
C15 C16 H16 118.9(3)
C26 N21 C22 118.7(4)
C26 N21 Zn1 120.6(3)
C22 N21 Zn1 120.6(3)
N21 C22 C23 120.7(4)
N21 C22 C17 117.3(3)
C23 C22 C17 121.9(3)
C22 C23 C24 119.3(4)
C22 C23 H23 120.4(3)
C24 C23 H23 120.4(3)
C25 C24 C23 120.0(4)
C25 C24 H24 120.0(3)
C23 C24 H24 120.0(3)
C24 C25 C26 117.8(4)
C24 C25 H25 121.1(3)
C26 C25 H25 121.1(3)
N21 C26 C25 123.4(4)
N21 C26 H26 118.3(2)
C25 C26 H26 118.3(3)
C36 N31 C32 118.7(3)
C36 N31 Zn1 120.2(3)
C32 N31 Zn1 121.0(2)
N31 C32 C33 120.7(4)
N31 C32 C17 116.7(3)
C33 C32 C17 122.5(4)
C32 C33 C34 118.9(4)
C32 C33 H33 120.5(3)
C34 C33 H33 120.5(3)
C35 C34 C33 119.8(4)
C35 C34 H34 120.1(3)
C33 C34 H34 120.1(3)
C34 C35 C36 118.7(4)
C34 C35 H35 120.7(3)
C36 C35 H35 120.7(3)
N31 C36 C35 123.2(4)
N31 C36 H36 118.4(2)
C35 C36 H36 118.4(3)
N18 C17 C32 107.8(3)
N18 C17 C12 107.8(3)
C32 C17 C12 109.9(3)
N18 C17 C22 112.4(3)
C32 C17 C22 107.6(3)
C12 C17 C22 111.3(3)
C17 N18 H18A 106.8(37)
Zn1 O41 H41A 110.7(62)
Zn1 O42 H42A 113.0(37)
Zn1 O43 H43A 120.5(49)
Zn1 O43 H43B 113.8(38)
H43A O43 H43B 117.2(59)
O46 Zn2 O45 89.4(2)
O46 Zn2 O44 88.3(2)
O45 Zn2 O44 91.6(2)
O46 Zn2 N51 177.9(2)
O45 Zn2 N51 92.59(14)
O44 Zn2 N51 92.17(13)
O46 Zn2 N61 92.5(2)
O45 Zn2 N61 177.70(15)
O44 Zn2 N61 89.59(14)
N51 Zn2 N61 85.43(13)
O46 Zn2 N71 94.3(2)
O45 Zn2 N71 95.3(2)
O44 Zn2 N71 172.61(14)
N51 Zn2 N71 85.05(13)
N61 Zn2 N71 83.37(13)
C56 N51 C52 118.9(4)
C56 N51 Zn2 120.3(3)
C52 N51 Zn2 120.8(3)
N51 C52 C53 121.4(4)
N51 C52 C57 117.5(3)
C53 C52 C57 121.0(4)
C52 C53 C54 119.2(4)
C52 C53 H53 120.4(3)
C54 C53 H53 120.4(3)
C55 C54 C53 119.1(4)
C55 C54 H54 120.5(3)
C53 C54 H54 120.5(3)
C54 C55 C56 118.3(4)
C54 C55 H55 120.9(3)
C56 C55 H55 120.9(3)
N51 C56 C55 123.1(4)
N51 C56 H56 118.4(2)
C55 C56 H56 118.4(3)
C66 N61 C62 118.8(4)
C66 N61 Zn2 119.9(3)
C62 N61 Zn2 121.1(3)
N61 C62 C63 121.8(4)
N61 C62 C57 116.4(3)
C63 C62 C57 121.8(4)
C64 C63 C62 118.4(4)
C64 C63 H63 120.8(3)
C62 C63 H63 120.8(3)
C65 C64 C63 119.7(4)
C65 C64 H64 120.2(3)
C63 C64 H64 120.2(3)
C66 C65 C64 118.6(5)
C66 C65 H65 120.7(3)
C64 C65 H65 120.7(3)
N61 C66 C65 122.6(5)
N61 C66 H66 118.7(3)
C65 C66 H66 118.7(3)
C72 N71 C76 119.2(4)
C72 N71 Zn2 119.8(3)
C76 N71 Zn2 120.3(3)
N71 C72 C73 120.8(4)
N71 C72 C57 118.4(3)
C73 C72 C57 120.8(4)
C74 C73 C72 119.3(4)
C74 C73 H73 120.4(3)
C72 C73 H73 120.4(2)
C75 C74 C73 119.7(4)
C75 C74 H74 120.2(3)
C73 C74 H74 120.2(3)
C76 C75 C74 118.1(4)
C76 C75 H75 120.9(3)
C74 C75 H75 120.9(3)
N71 C76 C75 122.9(4)
N71 C76 H76 118.6(3)
C75 C76 H76 118.6(3)
N58 C57 C72 108.3(3)
N58 C57 C52 111.9(3)
C72 C57 C52 111.3(3)
N58 C57 C62 107.9(3)
C72 C57 C62 108.1(3)
C52 C57 C62 109.3(3)
C57 N58 H58A 110.9(31)
C57 N58 H58B 105.5(33)
H58A N58 H58B 92.1(46)
Zn2 O44 H44A 108.4(42)
Zn2 O45 H45A 111.5(50)
Zn2 O45 H45B 125.5(76)
H45A O45 H45B 114.4(83)
Zn2 O46 H46A 133.5(43)
O86 Zn3 O84 173.86(14)
O86 Zn3 O85 94.91(14)
O84 Zn3 O85 87.90(13)
O86 Zn3 O81 92.87(15)
O84 Zn3 O81 92.77(14)
O85 Zn3 O81 85.91(14)
O86 Zn3 O82 86.99(13)
O84 Zn3 O82 87.44(13)
O85 Zn3 O82 92.44(12)
O81 Zn3 O82 178.32(13)
O86 Zn3 O83 89.82(14)
O84 Zn3 O83 87.41(14)
O85 Zn3 O83 175.27(13)
O81 Zn3 O83 93.70(14)
O82 Zn3 O83 87.97(13)
Zn3 O81 H81A 120.2(36)
Zn3 O82 H82A 113.6(37)
Zn3 O83 H83A 147.0(84)
Zn3 O83 H83B 122.7(44)
H83A O83 H83B 90.3(84)
Zn3 O84 H84A 119.2(29)
Zn3 O85 H85A 124.9(49)
Zn3 O86 H86A 124.5(51)
O92 S9 O94 110.5(2)
O92 S9 O93 110.2(2)
O94 S9 O93 107.9(2)
O92 S9 O91 110.4(2)
O94 S9 O91 109.1(2)
O93 S9 O91 108.7(2)
O104 S10 O101 110.2(3)
O104 S10 O102 112.4(3)
O101 S10 O102 110.3(3)
O104 S10 O103 106.8(3)
O101 S10 O103 110.0(2)
O102 S10 O103 107.1(2)
O113 S11 O114 111.9(3)
O113 S11 O111 107.2(3)
O114 S11 O111 109.9(3)
O113 S11 O112 112.2(3)
O114 S11 O112 108.9(3)
O111 S11 O112 106.6(3)
O113 S11 O116 50.4(8)
O114 S11 O116 133.6(8)
O111 S11 O116 116.3(8)
O112 S11 O116 62.2(8)
O113 S11 O117 133.6(8)
O114 S11 O117 57.5(8)
O111 S11 O117 119.0(8)
O112 S11 O117 51.6(8)
O116 S11 O117 101.2(11)
O113 S11 O115 63.1(6)
O114 S11 O115 49.0(6)
O111 S11 O115 120.3(6)
O112 S11 O115 132.4(6)
O116 S11 O115 100.8(10)
O117 S11 O115 95.2(9)
O117 O112 S11 66.0(9)
O117 O112 O116 110.5(13)
S11 O112 O116 60.1(8)
O116 O113 S11 67.5(10)
O116 O113 O115 112.6(12)
S11 O113 O115 61.9(6)
O115 O114 O117 115.7(12)
O115 O114 S11 69.9(7)
O117 O114 S11 63.6(8)
O114 O115 S11 61.0(7)
O114 O115 O113 115.7(11)
S11 O115 O113 54.9(5)
O113 O116 S11 62.2(9)
O113 O116 O112 119.6(15)
S11 O116 O112 57.7(8)
O112 O117 O114 121.2(15)
O112 O117 S11 62.5(9)
O114 O117 S11 59.0(8)

loop_
_geom_bond_atom_site_label_1
_geom_bond_atom_site_label_2
_geom_bond_distance
Zn1 O42 2.090(3)
Zn1 O41 2.094(4)
Zn1 N11 2.111(3)
Zn1 O43 2.112(4)
Zn1 N21 2.131(3)
Zn1 N31 2.137(3)
N11 C12 1.325(5)
N11 C16 1.347(5)
C12 C13 1.391(6)
C12 C17 1.551(5)
C13 C14 1.386(6)
C13 H13 0.93
C14 C15 1.339(7)
C14 H14 0.93
C15 C16 1.385(7)
C15 H15 0.93
C16 H16 0.93
N21 C26 1.338(5)
N21 C22 1.348(5)
C22 C23 1.379(6)
C22 C17 1.555(5)
C23 C24 1.393(7)
C23 H23 0.93
C24 C25 1.357(7)
C24 H24 0.93
C25 C26 1.379(7)
C25 H25 0.93
C26 H26 0.93
N31 C36 1.338(5)
N31 C32 1.350(5)
C32 C33 1.382(5)
C32 C17 1.546(5)
C33 C34 1.391(6)
C33 H33 0.93
C34 C35 1.355(7)
C34 H34 0.93
C35 C36 1.361(6)
C35 H35 0.93
C36 H36 0.93
C17 N18 1.462(5)
N18 H18A 0.858(10)
O41 H41A 0.821(10)
O42 H42A 0.814(10)
O43 H43A 0.817(10)
O43 H43B 0.822(10)
Zn2 O46 2.094(4)
Zn2 O45 2.095(4)
Zn2 O44 2.099(3)
Zn2 N51 2.118(3)
Zn2 N61 2.135(3)
Zn2 N71 2.139(4)
N51 C56 1.338(6)
N51 C52 1.346(5)
C52 C53 1.379(6)
C52 C57 1.555(6)
C53 C54 1.401(7)
C53 H53 0.93
C54 C55 1.378(7)
C54 H54 0.93
C55 C56 1.380(6)
C55 H55 0.93
C56 H56 0.93
N61 C66 1.343(6)
N61 C62 1.346(5)
C62 C63 1.395(6)
C62 C57 1.561(5)
C63 C64 1.384(7)
C63 H63 0.93
C64 C65 1.383(8)
C64 H64 0.93
C65 C66 1.377(7)
C65 H65 0.93
C66 H66 0.93
N71 C72 1.338(5)
N71 C76 1.347(5)
C72 C73 1.394(6)
C72 C57 1.538(5)
C73 C74 1.382(6)
C73 H73 0.93
C74 C75 1.379(7)
C74 H74 0.93
C75 C76 1.371(7)
C75 H75 0.93
C76 H76 0.93
C57 N58 1.461(5)
N58 H58A 0.861(10)
N58 H58B 0.858(10)
O44 H44A 0.817(10)
O45 H45A 0.819(10)
O45 H45B 0.819(10)
O46 H46A 0.815(10)
Zn3 O86 2.060(3)
Zn3 O84 2.063(3)
Zn3 O85 2.076(3)
Zn3 O81 2.106(3)
Zn3 O82 2.140(3)
Zn3 O83 2.156(3)
O81 H81A 0.813(10)
O82 H82A 0.818(10)
O83 H83A 0.824(10)
O83 H83B 0.821(10)
O84 H84A 0.816(10)
O85 H85A 0.819(10)
O86 H86A 0.817(10)
S9 O92 1.454(3)
S9 O94 1.469(3)
S9 O93 1.475(3)
S9 O91 1.479(3)
S10 O104 1.432(4)
S10 O101 1.455(4)
S10 O102 1.459(4)
S10 O103 1.470(4)
S11 O113 1.437(5)
S11 O114 1.442(5)
S11 O111 1.461(4)
S11 O112 1.464(4)
S11 O116 1.50(2)
S11 O117 1.51(2)
S11 O115 1.55(2)
O112 O117 1.29(2)
O112 O116 1.53(2)
O113 O116 1.25(2)
O113 O115 1.57(2)
O114 O115 1.24(2)
O114 O117 1.42(2)
O122 H22A 0.840(10)
O123 H23A 0.820(10)
